data_1540741
loop_
_publ_author_name
'Shu, Wen-Ming'
'Ma, Jun-Rui'
'Zheng, Kai-Lu'
'Wu, An-Xin'

_publ_section_title
;
 Multicomponent Coupling Cyclization Access to Cinnolines via in Situ
 Generated Diazene with Arynes, and \a-Bromo Ketones.
;
_journal_issue 2
_journal_name_full 'Organic letters'
_journal_page_first 196
_journal_page_last 199
_journal_paper_doi 10.1021/acs.orglett.5b03236
_journal_volume 18
_journal_year 2016
_chemical_formula_sum 'C14 H10 N2'
_chemical_formula_weight 206.24
_chemical_name_systematic
; 
 ? 
;
_space_group_IT_number 14
_symmetry_cell_setting monoclinic
_symmetry_space_group_name_Hall '-P 2ybc'
_symmetry_space_group_name_H-M 'P 1 21/c 1'
_atom_sites_solution_hydrogens geom
_atom_sites_solution_primary direct
_atom_sites_solution_secondary difmap
_audit_creation_method SHELXL-97
_cell_angle_alpha 90.00
_cell_angle_beta 101.222(6)
_cell_angle_gamma 90.00
_cell_formula_units_Z 4
_cell_length_a 6.163(2)
_cell_length_b 13.541(5)
_cell_length_c 12.998(5)
_cell_measurement_reflns_used 1461
_cell_measurement_temperature 298(2)
_cell_measurement_theta_max 22.65
_cell_measurement_theta_min 2.19
_cell_volume 1064.0(7)
_computing_cell_refinement 'Bruker SAINT'
_computing_data_collection 'Bruker APEX2'
_computing_data_reduction 'Bruker SAINT'
_computing_molecular_graphics 'Bruker SHELXTL'
_computing_publication_material 'Bruker SHELXTL'
_computing_structure_refinement 'SHELXL-97 (Sheldrick, 1997)'
_computing_structure_solution 'SHELXS-97 (Sheldrick, 1990)'
_diffrn_ambient_temperature 298(2)
_diffrn_measured_fraction_theta_full 0.996
_diffrn_measured_fraction_theta_max 0.996
_diffrn_measurement_device_type 'Bruker APEX-II CCD'
_diffrn_measurement_method '\f and \w scans'
_diffrn_radiation_monochromator graphite
_diffrn_radiation_source 'fine-focus sealed tube'
_diffrn_radiation_type MoK\a
_diffrn_radiation_wavelength 0.71073
_diffrn_reflns_av_R_equivalents 0.0388
_diffrn_reflns_av_sigmaI/netI 0.0389
_diffrn_reflns_limit_h_max 7
_diffrn_reflns_limit_h_min -7
_diffrn_reflns_limit_k_max 16
_diffrn_reflns_limit_k_min -16
_diffrn_reflns_limit_l_max 16
_diffrn_reflns_limit_l_min -16
_diffrn_reflns_number 7878
_diffrn_reflns_theta_full 26.00
_diffrn_reflns_theta_max 26.00
_diffrn_reflns_theta_min 2.19
_diffrn_standards_number 0
_exptl_absorpt_coefficient_mu 0.078
_exptl_absorpt_correction_T_max 0.9846
_exptl_absorpt_correction_T_min 0.9846
_exptl_absorpt_correction_type none
_exptl_crystal_colour yellow
_exptl_crystal_density_diffrn 1.288
_exptl_crystal_density_method 'not measured'
_exptl_crystal_description block
_exptl_crystal_F_000 432
_exptl_crystal_size_max 0.20
_exptl_crystal_size_mid 0.20
_exptl_crystal_size_min 0.20
_refine_diff_density_max 0.489
_refine_diff_density_min -0.169
_refine_diff_density_rms 0.048
_refine_ls_extinction_method none
_refine_ls_goodness_of_fit_ref 1.045
_refine_ls_hydrogen_treatment mixed
_refine_ls_matrix_type full
_refine_ls_number_parameters 145
_refine_ls_number_reflns 2083
_refine_ls_number_restraints 0
_refine_ls_restrained_S_all 1.045
_refine_ls_R_factor_all 0.1048
_refine_ls_R_factor_gt 0.0670
_refine_ls_shift/su_max 0.000
_refine_ls_shift/su_mean 0.000
_refine_ls_structure_factor_coef Fsqd
_refine_ls_weighting_details 'calc w=1/[\s^2^(Fo^2^)+(0.1164P)^2^+0.3168P] where P=(Fo^2^+2Fc^2^)/3'
_refine_ls_weighting_scheme calc
_refine_ls_wR_factor_gt 0.1950
_refine_ls_wR_factor_ref 0.2296
_reflns_number_gt 1265
_reflns_number_total 2083
_reflns_threshold_expression >2sigma(I)
_cod_data_source_file ol5b03236_si_002.cif
_cod_data_source_block 150123a
_cod_depositor_comments
;
The following automatic conversions were performed:

'_symmetry_cell_setting' value 'Monoclinic' changed to 'monoclinic'
according to
/usr/data/users/saulius/crontab/automatic-downloads/rss-feeds/ACS/lib/dictionaries/cif_core.dic
dictionary named 'cif_core.dic' version 2.4.2 from 2011-04-26.

Automatic conversion script
Id: cif_fix_values 4268 2015-11-12 08:31:59Z antanas 

 Adding full bibliography for 1540741.cif.
;
_cod_original_cell_volume 1063.9(6)
_cod_original_sg_symbol_H-M P2(1)/c
_cod_database_code 1540741

loop_
_symmetry_equiv_pos_as_xyz
'x, y, z'
'-x, y+1/2, -z+1/2'
'-x, -y, -z'
'x, -y-1/2, z-1/2'

loop_
_atom_site_label
_atom_site_type_symbol
_atom_site_fract_x
_atom_site_fract_y
_atom_site_fract_z
_atom_site_U_iso_or_equiv
_atom_site_adp_type
_atom_site_occupancy
_atom_site_symmetry_multiplicity
_atom_site_calc_flag
_atom_site_refinement_flags
N1 N 0.5885(4) 0.60837(18) 0.6202(2) 0.0679(7) Uani 1 1 d .
C1 C 0.2664(5) 0.65736(19) 0.4947(2) 0.0583(7) Uani 1 1 d .
N2 N 0.6900(4) 0.5676(2) 0.7076(2) 0.0782(8) Uani 1 1 d .
C2 C 0.3909(5) 0.6783(2) 0.4182(2) 0.0684(8) Uani 1 1 d .
H2 H 0.5334 0.6532 0.4252 0.082 Uiso 1 1 calc R
C3 C 0.3062(6) 0.7347(2) 0.3339(3) 0.0756(9) Uani 1 1 d .
H3 H 0.3899 0.7465 0.2829 0.091 Uiso 1 1 calc R
C4 C 0.1006(6) 0.7744(2) 0.3230(2) 0.0758(9) Uani 1 1 d .
H4 H 0.0461 0.8146 0.2658 0.091 Uiso 1 1 calc R
C5 C -0.0269(5) 0.7552(2) 0.3962(3) 0.0735(9) Uani 1 1 d .
H5 H -0.1680 0.7821 0.3883 0.088 Uiso 1 1 calc R
C6 C 0.0537(5) 0.6961(2) 0.4815(2) 0.0682(8) Uani 1 1 d .
H6 H -0.0342 0.6822 0.5303 0.082 Uiso 1 1 calc R
C7 C 0.3637(4) 0.59855(19) 0.5889(2) 0.0602(7) Uani 1 1 d .
C8 C 0.2405(4) 0.5409(2) 0.6396(2) 0.0616(7) Uani 1 1 d .
H8 H 0.0897 0.5327 0.6144 0.074 Uiso 1 1 calc R
C9 C 0.3487(5) 0.4931(2) 0.7328(2) 0.0612(7) Uani 1 1 d .
C10 C 0.5722(5) 0.5112(2) 0.7659(2) 0.0651(8) Uani 1 1 d .
C11 C 0.6890(6) 0.4699(3) 0.8605(3) 0.0813(9) Uani 1 1 d .
H11 H 0.8384 0.4837 0.8836 0.098 Uiso 1 1 calc R
C12 C 0.5804(7) 0.4098(3) 0.9170(3) 0.0871(11) Uani 1 1 d .
H12 H 0.6545 0.3828 0.9799 0.105 Uiso 1 1 calc R
C13 C 0.3552(7) 0.3887(3) 0.8801(3) 0.0898(11) Uani 1 1 d .
H13 H 0.2831 0.3455 0.9177 0.108 Uiso 1 1 calc R
C14 C 0.2425(6) 0.4296(2) 0.7919(3) 0.0783(9) Uani 1 1 d .
H14 H 0.0929 0.4156 0.7699 0.094 Uiso 1 1 calc R

loop_
_atom_site_aniso_label
_atom_site_aniso_U_11
_atom_site_aniso_U_22
_atom_site_aniso_U_33
_atom_site_aniso_U_23
_atom_site_aniso_U_13
_atom_site_aniso_U_12
N1 0.0442(13) 0.0771(16) 0.0832(17) 0.0104(13) 0.0143(11) -0.0045(11)
C1 0.0619(17) 0.0505(14) 0.0601(15) -0.0058(12) 0.0057(12) 0.0013(12)
N2 0.0547(15) 0.0843(18) 0.0949(19) 0.0067(15) 0.0124(14) -0.0010(13)
C2 0.0613(17) 0.0634(17) 0.085(2) -0.0070(16) 0.0246(15) 0.0016(14)
C3 0.081(2) 0.076(2) 0.075(2) 0.0007(16) 0.0309(17) -0.0046(17)
C4 0.078(2) 0.078(2) 0.0688(19) 0.0134(16) 0.0076(16) -0.0107(17)
C5 0.0533(17) 0.080(2) 0.086(2) 0.0105(16) 0.0093(15) 0.0041(14)
C6 0.0575(18) 0.0776(19) 0.0734(18) -0.0005(15) 0.0222(14) -0.0054(14)
C7 0.0513(16) 0.0585(15) 0.0749(18) -0.0151(13) 0.0222(13) -0.0055(12)
C8 0.0495(15) 0.0692(17) 0.0694(17) -0.0123(14) 0.0195(13) -0.0084(13)
C9 0.0662(18) 0.0540(15) 0.0671(17) -0.0049(13) 0.0220(14) 0.0054(13)
C10 0.072(2) 0.0543(16) 0.0736(18) -0.0005(14) 0.0266(15) 0.0055(14)
C11 0.073(2) 0.080(2) 0.090(2) -0.0085(18) 0.0121(17) 0.0111(17)
C12 0.108(3) 0.083(2) 0.071(2) 0.0131(18) 0.0193(19) 0.027(2)
C13 0.116(3) 0.073(2) 0.090(2) 0.0143(18) 0.045(2) 0.004(2)
C14 0.083(2) 0.073(2) 0.085(2) 0.0043(17) 0.0292(17) -0.0002(17)

loop_
_atom_type_symbol
_atom_type_description
_atom_type_scat_dispersion_real
_atom_type_scat_dispersion_imag
_atom_type_scat_source
C C 0.0033 0.0016 'International Tables Vol C Tables 4.2.6.8 and 6.1.1.4'
H H 0.0000 0.0000 'International Tables Vol C Tables 4.2.6.8 and 6.1.1.4'
N N 0.0061 0.0033 'International Tables Vol C Tables 4.2.6.8 and 6.1.1.4'

loop_
_geom_angle_atom_site_label_1
_geom_angle_atom_site_label_2
_geom_angle_atom_site_label_3
_geom_angle
N2 N1 C7 120.1(2)
C6 C1 C2 118.1(3)
C6 C1 C7 121.5(3)
C2 C1 C7 120.4(3)
N1 N2 C10 119.9(2)
C3 C2 C1 120.8(3)
C3 C2 H2 119.6
C1 C2 H2 119.6
C2 C3 C4 120.8(3)
C2 C3 H3 119.6
C4 C3 H3 119.6
C3 C4 C5 120.1(3)
C3 C4 H4 119.9
C5 C4 H4 119.9
C4 C5 C6 120.2(3)
C4 C5 H5 119.9
C6 C5 H5 119.9
C5 C6 C1 120.1(3)
C5 C6 H6 120.0
C1 C6 H6 120.0
C8 C7 N1 122.9(3)
C8 C7 C1 122.6(3)
N1 C7 C1 114.5(2)
C7 C8 C9 117.8(3)
C7 C8 H8 121.1
C9 C8 H8 121.1
C10 C9 C14 118.9(3)
C10 C9 C8 117.3(3)
C14 C9 C8 123.9(3)
N2 C10 C9 121.8(3)
N2 C10 C11 117.7(3)
C9 C10 C11 120.5(3)
C12 C11 C10 119.2(3)
C12 C11 H11 120.4
C10 C11 H11 120.4
C11 C12 C13 119.6(3)
C11 C12 H12 120.2
C13 C12 H12 120.2
C14 C13 C12 121.4(3)
C14 C13 H13 119.3
C12 C13 H13 119.3
C13 C14 C9 120.3(3)
C13 C14 H14 119.9
C9 C14 H14 119.9

loop_
_geom_bond_atom_site_label_1
_geom_bond_atom_site_label_2
_geom_bond_distance
N1 N2 1.307(3)
N1 C7 1.372(3)
C1 C6 1.391(4)
C1 C2 1.398(4)
C1 C7 1.486(4)
N2 C10 1.378(4)
C2 C3 1.354(4)
C2 H2 0.9300
C3 C4 1.358(5)
C3 H3 0.9300
C4 C5 1.371(5)
C4 H4 0.9300
C5 C6 1.379(4)
C5 H5 0.9300
C6 H6 0.9300
C7 C8 1.347(4)
C8 C9 1.420(4)
C8 H8 0.9300
C9 C10 1.383(4)
C9 C14 1.398(4)
C10 C11 1.413(4)
C11 C12 1.357(5)
C11 H11 0.9300
C12 C13 1.407(5)
C12 H12 0.9300
C13 C14 1.339(5)
C13 H13 0.9300
C14 H14 0.9300

loop_
_geom_torsion_atom_site_label_1
_geom_torsion_atom_site_label_2
_geom_torsion_atom_site_label_3
_geom_torsion_atom_site_label_4
_geom_torsion
C7 N1 N2 C10 2.7(4)
C6 C1 C2 C3 0.0(4)
C7 C1 C2 C3 -177.7(3)
C1 C2 C3 C4 1.7(5)
C2 C3 C4 C5 -1.9(5)
C3 C4 C5 C6 0.4(5)
C4 C5 C6 C1 1.3(5)
C2 C1 C6 C5 -1.5(4)
C7 C1 C6 C5 176.2(3)
N2 N1 C7 C8 -5.9(4)
N2 N1 C7 C1 173.7(3)
C6 C1 C7 C8 31.9(4)
C2 C1 C7 C8 -150.5(3)
C6 C1 C7 N1 -147.7(3)
C2 C1 C7 N1 29.9(4)
N1 C7 C8 C9 3.6(4)
C1 C7 C8 C9 -175.9(2)
C7 C8 C9 C10 1.5(4)
C7 C8 C9 C14 -178.5(3)
N1 N2 C10 C9 2.4(4)
N1 N2 C10 C11 -179.1(3)
C14 C9 C10 N2 175.5(3)
C8 C9 C10 N2 -4.5(4)
C14 C9 C10 C11 -2.9(4)
C8 C9 C10 C11 177.1(3)
N2 C10 C11 C12 -176.6(3)
C9 C10 C11 C12 1.8(5)
C10 C11 C12 C13 0.8(5)
C11 C12 C13 C14 -2.5(5)
C12 C13 C14 C9 1.4(5)
C10 C9 C14 C13 1.3(5)
C8 C9 C14 C13 -178.7(3)
